data_7056427
loop_
_publ_author_name
'Yilmaz, Veysel T.'
'Icsel, Ceyda'
'Suyunova, Feruza'
'Ayg\"un, Muhittin'
'Cevatemre, Buse'
'Ulukaya, Engin'

_publ_section_title
;
 Synthesis, structures, DNA/protein binding, molecular docking, anticancer
 activity and ROS generation of Ni(II), Cu(II) and Zn(II)
 5,5-diethylbarbiturate complexes with bis(2-pyridylmethyl)amine and
 terpyridine
;
_journal_name_full 'New J. Chem.'
_journal_paper_doi 10.1039/C7NJ00887B
_journal_year 2017
_chemical_formula_moiety 'C23 H24 Cu N5 O4, H2 O, C8 H11 N2 O3'
_chemical_formula_sum 'C31 H37 Cu N7 O8'
_chemical_formula_weight 699.21
_chemical_name_systematic
;
 ? 
;
_space_group_crystal_system monoclinic
_space_group_IT_number 14
_space_group_name_Hall '-P 2yn'
_space_group_name_H-M_alt 'P 1 21/n 1'
_symmetry_space_group_name_Hall '-P 2yn'
_symmetry_space_group_name_H-M 'P 1 21/n 1'
_atom_sites_solution_hydrogens mixed
_audit_creation_date 2017-02-21
_audit_creation_method
;
Olex2 1.2
(compiled 2017.01.04 svn.r3372 for OlexSys, GUI svn.r5292)
;
_audit_update_record
;
2017-02-22 deposited with the CCDC.
2017-07-12 downloaded from the CCDC.
;
_cell_angle_alpha 90
_cell_angle_beta 95.214(4)
_cell_angle_gamma 90
_cell_formula_units_Z 4
_cell_length_a 8.1048(3)
_cell_length_b 16.4602(7)
_cell_length_c 24.4695(12)
_cell_measurement_reflns_used 5652
_cell_measurement_temperature 294(2)
_cell_measurement_theta_max 28.0630
_cell_measurement_theta_min 3.5710
_cell_volume 3250.9(2)
_computing_cell_refinement
;
CrysAlisPro, Agilent Technologies,
Version 1.171.37.35 (release 13-08-2014 CrysAlis171 .NET)
(compiled Aug 13 2014,18:06:01)
;
_computing_data_collection
;
CrysAlisPro, Agilent Technologies,
Version 1.171.37.35 (release 13-08-2014 CrysAlis171 .NET)
(compiled Aug 13 2014,18:06:01)
;
_computing_data_reduction
;
CrysAlisPro, Agilent Technologies,
Version 1.171.37.35 (release 13-08-2014 CrysAlis171 .NET)
(compiled Aug 13 2014,18:06:01)
;
_computing_molecular_graphics 'Olex2 (Dolomanov et al., 2009)'
_computing_publication_material 'Olex2 (Dolomanov et al., 2009)'
_computing_structure_refinement 'ShelXL (Sheldrick, 2015)'
_computing_structure_solution
;
Superflip (Palatinus & Chapuis, 2007;Palatinus & van der Lee, 2008;
Palatinus et al., 2012)
;
_diffrn_ambient_temperature 294(2)
_diffrn_detector_area_resol_mean 8.0667
_diffrn_detector_type Eos
_diffrn_measured_fraction_theta_full 0.998
_diffrn_measured_fraction_theta_max 0.998
_diffrn_measurement_details
;
#__ type_ start__ end____ width___ exp.time_
  1 omega  -32.00   51.00   1.0000   68.6100
omega____ theta____ kappa____ phi______ frames
    -       17.2817  -19.0000   60.0000 83

#__ type_ start__ end____ width___ exp.time_
  2 omega  -18.00   18.00   1.0000   68.6100
omega____ theta____ kappa____ phi______ frames
    -      -19.3130  -99.0000   90.0000 36

#__ type_ start__ end____ width___ exp.time_
  3 omega  -49.00   37.00   1.0000   68.6100
omega____ theta____ kappa____ phi______ frames
    -       17.2817  -57.0000    0.0000 86

#__ type_ start__ end____ width___ exp.time_
  4 omega    8.00   63.00   1.0000   68.6100
omega____ theta____ kappa____ phi______ frames
    -       17.2817   77.0000  -90.0000 55
;
_diffrn_measurement_device 'four-circle diffractometer'
_diffrn_measurement_device_type 'Xcalibur, Eos'
_diffrn_measurement_method '\w scans'
_diffrn_radiation_type MoK\a
_diffrn_radiation_wavelength 0.71073
_diffrn_reflns_av_R_equivalents 0.0368
_diffrn_reflns_av_unetI/netI 0.0705
_diffrn_reflns_Laue_measured_fraction_full 0.998
_diffrn_reflns_Laue_measured_fraction_max 0.998
_diffrn_reflns_limit_h_max 10
_diffrn_reflns_limit_h_min -9
_diffrn_reflns_limit_k_max 20
_diffrn_reflns_limit_k_min -16
_diffrn_reflns_limit_l_max 26
_diffrn_reflns_limit_l_min -30
_diffrn_reflns_number 15778
_diffrn_reflns_point_group_measured_fraction_full 0.998
_diffrn_reflns_point_group_measured_fraction_max 0.998
_diffrn_reflns_theta_full 26.000
_diffrn_reflns_theta_max 26.372
_diffrn_reflns_theta_min 2.866
_exptl_absorpt_coefficient_mu 0.733
_exptl_absorpt_correction_T_max 0.942
_exptl_absorpt_correction_T_min 0.821
_exptl_absorpt_correction_type analytical
_exptl_absorpt_process_details
;
CrysAlisPro, Agilent Technologies,
Version 1.171.37.35 (release 13-08-2014 CrysAlis171 .NET)
(compiled Aug 13 2014,18:06:01)
Analytical numeric absorption correction using a multifaceted crystal
            model based on expressions derived by R.C. Clark & J.S. Reid.
(Clark, R. C. & Reid, J. S. (1995). Acta Cryst. A51, 887-897)
Empirical absorption correction using spherical harmonics,
 implemented in SCALE3 ABSPACK scaling algorithm.
;
_exptl_crystal_colour green
_exptl_crystal_colour_primary green
_exptl_crystal_density_diffrn 1.429
_exptl_crystal_density_method 'not measured'
_exptl_crystal_description prism
_exptl_crystal_F_000 1460
_exptl_crystal_size_max 0.4948
_exptl_crystal_size_mid 0.193
_exptl_crystal_size_min 0.0939
_refine_diff_density_max 0.383
_refine_diff_density_min -0.395
_refine_diff_density_rms 0.059
_refine_ls_extinction_method none
_refine_ls_goodness_of_fit_ref 1.028
_refine_ls_hydrogen_treatment constr
_refine_ls_matrix_type full
_refine_ls_number_parameters 432
_refine_ls_number_reflns 6629
_refine_ls_number_restraints 6
_refine_ls_restrained_S_all 1.028
_refine_ls_R_factor_all 0.0803
_refine_ls_R_factor_gt 0.0484
_refine_ls_shift/su_max 0.001
_refine_ls_shift/su_mean 0.000
_refine_ls_structure_factor_coef Fsqd
_refine_ls_weighting_details 'w=1/[\s^2^(Fo^2^)+(0.0443P)^2^+0.5148P] where P=(Fo^2^+2Fc^2^)/3'
_refine_ls_weighting_scheme calc
_refine_ls_wR_factor_gt 0.1059
_refine_ls_wR_factor_ref 0.1179
_reflns_Friedel_coverage 0.000
_reflns_number_gt 4591
_reflns_number_total 6629
_reflns_threshold_expression 'I > 2\s(I)'
_cod_data_source_file c7nj00887b2.cif
_cod_data_source_block CCDC_1511704
_cod_database_code 7056427
_shelx_shelxl_version_number 2016/6
_shelx_space_group_comment
;
The symmetry employed for this shelxl refinement is uniquely defined
by the following loop, which should always be used as a source of
symmetry information in preference to the above space-group names.
They are only intended as comments.
;
_olex2_refinement_description
;
1. Fixed Uiso
 At 1.2 times of:
  All C(H) groups, All C(H,H) groups, All N(H) groups
 At 1.5 times of:
  All C(H,H,H) groups, All O(H,H) groups
2. Uiso/Uaniso restraints and constraints
Uanis(O7W) \\sim Ueq: with sigma of 0.1 and sigma for terminal atoms of 0.2
3.a Free rotating group:
 O7W(H7WA,H7WB)
3.b Rotating group:
 O8W(H8WA,H8WB)
3.c Secondary CH2 refined with riding coordinates:
 C17(H17A,H17B), C19(H19A,H19B), C25(H25A,H25B), C27(H27A,H27B)
3.d Aromatic/amide H refined with riding coordinates:
 N5(H5), C1(H1), C2(H2), C3(H3), C4(H4), C7(H7), C8(H8), C9(H9), C12(H12),
 C13(H13), C14(H14), C15(H15), N7(H7A)
3.e Idealised Me refined as rotating group:
 C16(H16A,H16B,H16C), C20(H20A,H20B,H20C), C24(H24A,H24B,H24C), C28(H28A,H28B,
 H28C)
;
_olex2_date_sample_data_collection 2014-12-05
_olex2_submission_special_instructions 'No special instructions were received'

loop_
_space_group_symop_operation_xyz
'x, y, z'
'-x+1/2, y+1/2, -z+1/2'
'-x, -y, -z'
'x-1/2, -y-1/2, z-1/2'

loop_
_atom_site_label
_atom_site_type_symbol
_atom_site_fract_x
_atom_site_fract_y
_atom_site_fract_z
_atom_site_U_iso_or_equiv
_atom_site_adp_type
_atom_site_occupancy
_atom_site_site_symmetry_order
_atom_site_calc_flag
_atom_site_refinement_flags_posn
_atom_site_refinement_flags_adp
Cu1 Cu 0.69203(4) 0.65342(2) 0.40811(2) 0.02832(12) Uani 1 1 d . .
O1 O 0.8304(3) 0.59002(13) 0.31420(9) 0.0433(6) Uani 1 1 d . .
O2 O 0.6836(4) 0.31328(15) 0.31710(11) 0.0744(9) Uani 1 1 d . .
O3 O 0.5068(3) 0.48988(13) 0.43745(9) 0.0401(6) Uani 1 1 d . .
O7W O 0.7552(6) 0.7532(2) 0.28669(14) 0.1199(15) Uani 1 1 d . U
H7WA H 0.683361 0.716738 0.277971 0.180 Uiso 1 1 d G .
H7WB H 0.783887 0.775882 0.257843 0.180 Uiso 1 1 d G .
O8W O 0.6519(3) 0.62769(15) 0.49546(9) 0.0510(7) Uani 1 1 d . .
H8WA H 0.568620 0.594416 0.497612 0.076 Uiso 1 1 d GR .
H8WB H 0.630200 0.672536 0.512552 0.076 Uiso 1 1 d GR .
N1 N 0.4696(3) 0.69642(15) 0.37399(10) 0.0304(6) Uani 1 1 d . .
N2 N 0.7338(3) 0.76978(15) 0.41161(10) 0.0320(6) Uani 1 1 d . .
N3 N 0.9346(3) 0.65508(17) 0.43736(10) 0.0330(6) Uani 1 1 d . .
N4 N 0.6787(3) 0.54148(14) 0.37820(10) 0.0261(5) Uani 1 1 d . .
N5 N 0.5954(3) 0.40373(15) 0.37541(10) 0.0362(6) Uani 1 1 d . .
H5 H 0.539212 0.365950 0.389420 0.043 Uiso 1 1 calc R .
C1 C 1.0264(4) 0.5909(2) 0.45352(14) 0.0421(8) Uani 1 1 d . .
H1 H 0.982001 0.539245 0.447509 0.051 Uiso 1 1 calc R .
C2 C 1.1837(4) 0.5980(3) 0.47866(15) 0.0542(10) Uani 1 1 d . .
H2 H 1.245423 0.552003 0.488994 0.065 Uiso 1 1 calc R .
C3 C 1.2483(4) 0.6736(3) 0.48829(16) 0.0620(12) Uani 1 1 d . .
H3 H 1.354455 0.679497 0.505730 0.074 Uiso 1 1 calc R .
C4 C 1.1578(4) 0.7406(3) 0.47244(15) 0.0494(10) Uani 1 1 d . .
H4 H 1.200983 0.792473 0.478588 0.059 Uiso 1 1 calc R .
C5 C 0.9994(4) 0.7296(2) 0.44687(13) 0.0381(8) Uani 1 1 d . .
C6 C 0.8850(4) 0.7957(2) 0.42869(13) 0.0390(8) Uani 1 1 d . .
C7 C 0.9214(5) 0.8779(2) 0.42683(17) 0.0585(11) Uani 1 1 d . .
H7 H 1.027283 0.896725 0.438115 0.070 Uiso 1 1 calc R .
C8 C 0.8005(6) 0.9302(2) 0.40834(19) 0.0711(13) Uani 1 1 d . .
H8 H 0.822876 0.985626 0.408078 0.085 Uiso 1 1 calc R .
C9 C 0.6434(5) 0.9027(2) 0.38973(17) 0.0621(11) Uani 1 1 d . .
H9 H 0.560621 0.938552 0.376325 0.074 Uiso 1 1 calc R .
C10 C 0.6149(4) 0.8200(2) 0.39192(14) 0.0392(8) Uani 1 1 d . .
C11 C 0.4606(4) 0.7777(2) 0.37084(13) 0.0375(8) Uani 1 1 d . .
C12 C 0.3193(4) 0.8160(2) 0.34864(16) 0.0525(10) Uani 1 1 d . .
H12 H 0.313864 0.872371 0.347337 0.063 Uiso 1 1 calc R .
C13 C 0.1865(5) 0.7700(3) 0.32847(16) 0.0584(11) Uani 1 1 d . .
H13 H 0.090542 0.795112 0.313024 0.070 Uiso 1 1 calc R .
C14 C 0.1956(4) 0.6877(3) 0.33114(14) 0.0486(9) Uani 1 1 d . .
H14 H 0.106902 0.655701 0.317278 0.058 Uiso 1 1 calc R .
C15 C 0.3394(4) 0.6524(2) 0.35485(13) 0.0387(8) Uani 1 1 d . .
H15 H 0.345330 0.596107 0.357506 0.046 Uiso 1 1 calc R .
C16 C 1.0554(6) 0.4236(3) 0.3463(2) 0.1006(18) Uani 1 1 d . .
H16A H 1.154851 0.395645 0.338841 0.151 Uiso 1 1 calc GR .
H16B H 1.002223 0.394459 0.373861 0.151 Uiso 1 1 calc GR .
H16C H 1.082631 0.477401 0.359306 0.151 Uiso 1 1 calc GR .
C17 C 0.9415(5) 0.4286(3) 0.29525(19) 0.0679(13) Uani 1 1 d . .
H17A H 0.942415 0.376554 0.276631 0.082 Uiso 1 1 calc R .
H17B H 0.984614 0.468775 0.271296 0.082 Uiso 1 1 calc R .
C18 C 0.7626(4) 0.45035(19) 0.30322(13) 0.0351(7) Uani 1 1 d . .
C19 C 0.6641(5) 0.4604(2) 0.24644(14) 0.0615(12) Uani 1 1 d . .
H19A H 0.712533 0.504391 0.226951 0.074 Uiso 1 1 calc R .
H19B H 0.675245 0.411020 0.225405 0.074 Uiso 1 1 calc R .
C20 C 0.4801(6) 0.4779(3) 0.2494(2) 0.0968(17) Uani 1 1 d . .
H20A H 0.426788 0.483482 0.212875 0.145 Uiso 1 1 calc GR .
H20B H 0.467581 0.527424 0.269328 0.145 Uiso 1 1 calc GR .
H20C H 0.430221 0.433964 0.267694 0.145 Uiso 1 1 calc GR .
C21 C 0.6807(4) 0.3827(2) 0.33240(13) 0.0402(8) Uani 1 1 d . .
C22 C 0.5897(3) 0.47978(18) 0.39889(12) 0.0280(7) Uani 1 1 d . .
C23 C 0.7583(3) 0.53172(18) 0.33287(12) 0.0293(7) Uani 1 1 d . .
O4 O 0.3523(3) 0.29033(14) 0.39980(12) 0.0588(7) Uani 1 1 d . .
O5 O 0.5904(4) 0.09760(17) 0.50935(11) 0.0769(9) Uani 1 1 d . .
O6 O 0.2071(4) 0.01366(15) 0.37848(11) 0.0688(8) Uani 1 1 d . .
N6 N 0.4720(4) 0.19777(18) 0.45662(12) 0.0485(8) Uani 1 1 d . .
N7 N 0.3894(3) 0.06010(17) 0.44545(11) 0.0466(7) Uani 1 1 d . .
H7A H 0.394081 0.012369 0.459794 0.056 Uiso 1 1 calc R .
C24 C 0.0029(5) 0.1886(3) 0.4127(2) 0.0886(16) Uani 1 1 d . .
H24A H -0.110771 0.201098 0.401341 0.133 Uiso 1 1 calc GR .
H24B H 0.050439 0.231795 0.435357 0.133 Uiso 1 1 calc GR .
H24C H 0.008547 0.138806 0.433211 0.133 Uiso 1 1 calc GR .
C25 C 0.0975(5) 0.1795(2) 0.36300(17) 0.0613(11) Uani 1 1 d . .
H25A H 0.092558 0.230588 0.343196 0.074 Uiso 1 1 calc R .
H25B H 0.042445 0.138865 0.339093 0.074 Uiso 1 1 calc R .
C26 C 0.2795(4) 0.1552(2) 0.37478(14) 0.0406(8) Uani 1 1 d . .
C27 C 0.3612(5) 0.1525(2) 0.32068(16) 0.0599(11) Uani 1 1 d . .
H27A H 0.297660 0.116169 0.295608 0.072 Uiso 1 1 calc R .
H27B H 0.355459 0.206295 0.304479 0.072 Uiso 1 1 calc R .
C28 C 0.5396(6) 0.1250(2) 0.32592(19) 0.0790(15) Uani 1 1 d . .
H28A H 0.583397 0.128865 0.290858 0.119 Uiso 1 1 calc GR .
H28B H 0.545785 0.069648 0.338345 0.119 Uiso 1 1 calc GR .
H28C H 0.603080 0.158937 0.351891 0.119 Uiso 1 1 calc GR .
C29 C 0.2867(4) 0.0709(2) 0.39941(14) 0.0438(9) Uani 1 1 d . .
C30 C 0.4886(5) 0.1205(2) 0.47153(14) 0.0482(9) Uani 1 1 d . .
C31 C 0.3726(4) 0.2179(2) 0.41283(15) 0.0420(9) Uani 1 1 d . .

loop_
_atom_site_aniso_label
_atom_site_aniso_U_11
_atom_site_aniso_U_22
_atom_site_aniso_U_33
_atom_site_aniso_U_23
_atom_site_aniso_U_13
_atom_site_aniso_U_12
Cu1 0.0285(2) 0.0205(2) 0.0358(2) -0.00309(17) 0.00181(15) -0.00293(17)
O1 0.0596(14) 0.0269(13) 0.0454(15) 0.0011(11) 0.0154(11) -0.0109(12)
O2 0.140(3) 0.0240(14) 0.067(2) -0.0140(13) 0.0501(18) -0.0145(16)
O3 0.0502(13) 0.0351(13) 0.0376(14) -0.0078(11) 0.0183(11) -0.0082(11)
O7W 0.211(5) 0.069(3) 0.090(3) 0.027(2) 0.074(3) 0.034(3)
O8W 0.0566(14) 0.0543(17) 0.0448(15) -0.0150(12) 0.0193(12) -0.0204(13)
N1 0.0307(13) 0.0273(15) 0.0334(15) -0.0011(12) 0.0041(11) 0.0009(12)
N2 0.0379(14) 0.0238(14) 0.0356(16) -0.0035(11) 0.0097(12) -0.0068(12)
N3 0.0287(13) 0.0339(16) 0.0361(15) -0.0041(12) 0.0008(11) -0.0044(13)
N4 0.0288(12) 0.0186(13) 0.0308(14) -0.0016(11) 0.0020(10) -0.0053(11)
N5 0.0566(16) 0.0194(14) 0.0344(16) -0.0020(11) 0.0147(13) -0.0103(13)
C1 0.0357(17) 0.044(2) 0.046(2) -0.0032(17) 0.0011(15) 0.0013(17)
C2 0.0339(18) 0.073(3) 0.054(3) -0.002(2) -0.0066(17) 0.008(2)
C3 0.0295(18) 0.098(4) 0.058(3) -0.021(2) -0.0004(17) -0.003(2)
C4 0.0368(18) 0.063(3) 0.049(2) -0.020(2) 0.0088(16) -0.021(2)
C5 0.0361(17) 0.044(2) 0.0359(19) -0.0105(16) 0.0104(14) -0.0098(17)
C6 0.0464(19) 0.0315(19) 0.041(2) -0.0117(15) 0.0142(15) -0.0169(17)
C7 0.064(3) 0.037(2) 0.076(3) -0.011(2) 0.014(2) -0.021(2)
C8 0.095(3) 0.027(2) 0.093(4) -0.007(2) 0.020(3) -0.018(2)
C9 0.081(3) 0.028(2) 0.078(3) 0.000(2) 0.013(2) 0.002(2)
C10 0.050(2) 0.0249(18) 0.044(2) -0.0002(15) 0.0136(16) 0.0008(17)
C11 0.0432(18) 0.0308(19) 0.040(2) 0.0038(15) 0.0097(15) 0.0082(16)
C12 0.053(2) 0.040(2) 0.065(3) 0.0129(19) 0.0064(19) 0.015(2)
C13 0.046(2) 0.068(3) 0.060(3) 0.011(2) -0.0009(19) 0.024(2)
C14 0.0354(18) 0.063(3) 0.047(2) -0.0004(19) 0.0005(16) -0.0010(19)
C15 0.0350(17) 0.040(2) 0.041(2) -0.0002(16) 0.0022(14) -0.0018(17)
C16 0.072(3) 0.079(4) 0.147(5) -0.024(4) -0.008(3) 0.034(3)
C17 0.066(3) 0.048(3) 0.096(4) -0.019(2) 0.037(3) -0.001(2)
C18 0.0494(19) 0.0232(17) 0.0344(19) -0.0032(14) 0.0134(15) -0.0040(15)
C19 0.116(4) 0.042(2) 0.027(2) -0.0032(17) 0.010(2) -0.022(2)
C20 0.105(4) 0.106(5) 0.071(4) -0.009(3) -0.041(3) 0.016(3)
C21 0.063(2) 0.0243(18) 0.034(2) -0.0045(15) 0.0115(16) -0.0053(17)
C22 0.0311(15) 0.0218(16) 0.0304(18) -0.0018(13) -0.0005(13) -0.0027(14)
C23 0.0346(16) 0.0248(17) 0.0283(17) 0.0012(13) 0.0022(13) -0.0003(14)
O4 0.0580(15) 0.0240(14) 0.094(2) -0.0004(13) 0.0072(14) -0.0049(13)
O5 0.111(2) 0.0551(19) 0.0570(19) 0.0136(14) -0.0347(17) -0.0392(18)
O6 0.104(2) 0.0374(16) 0.0585(18) 0.0015(13) -0.0283(15) -0.0250(15)
N6 0.070(2) 0.0320(18) 0.0430(19) -0.0070(14) 0.0041(15) -0.0176(16)
N7 0.0692(19) 0.0304(16) 0.0378(18) 0.0021(13) -0.0077(14) -0.0195(15)
C24 0.054(3) 0.114(5) 0.100(4) -0.010(3) 0.024(3) -0.007(3)
C25 0.071(3) 0.045(2) 0.064(3) -0.001(2) -0.016(2) -0.005(2)
C26 0.053(2) 0.0281(18) 0.040(2) -0.0017(16) 0.0057(16) -0.0045(17)
C27 0.099(3) 0.038(2) 0.044(2) 0.0048(18) 0.018(2) -0.004(2)
C28 0.123(4) 0.043(3) 0.081(3) 0.002(2) 0.059(3) 0.009(3)
C29 0.062(2) 0.031(2) 0.037(2) -0.0052(16) -0.0016(17) -0.0116(18)
C30 0.067(2) 0.041(2) 0.036(2) -0.0036(17) -0.0028(18) -0.027(2)
C31 0.048(2) 0.0258(19) 0.055(2) -0.0073(17) 0.0214(18) -0.0086(17)

loop_
_atom_type_symbol
_atom_type_description
_atom_type_scat_dispersion_real
_atom_type_scat_dispersion_imag
_atom_type_scat_source
C C 0.0033 0.0016 'International Tables Vol C Tables 4.2.6.8 and 6.1.1.4'
H H 0.0000 0.0000 'International Tables Vol C Tables 4.2.6.8 and 6.1.1.4'
Cu Cu 0.3201 1.2651 'International Tables Vol C Tables 4.2.6.8 and 6.1.1.4'
N N 0.0061 0.0033 'International Tables Vol C Tables 4.2.6.8 and 6.1.1.4'
O O 0.0106 0.0060 'International Tables Vol C Tables 4.2.6.8 and 6.1.1.4'

loop_
_geom_angle_atom_site_label_1
_geom_angle_atom_site_label_2
_geom_angle_atom_site_label_3
_geom_angle
N1 Cu1 O8W 104.90(9)
N2 Cu1 O8W 100.64(10)
N2 Cu1 N1 79.65(10)
N2 Cu1 N3 79.18(11)
N2 Cu1 N4 159.22(10)
N3 Cu1 O8W 83.44(9)
N3 Cu1 N1 158.35(11)
N4 Cu1 O8W 99.76(9)
N4 Cu1 N1 98.91(10)
N4 Cu1 N3 99.27(10)
H7WA O7W H7WB 109.5
Cu1 O8W H8WA 110.9
Cu1 O8W H8WB 110.6
H8WA O8W H8WB 108.1
C11 N1 Cu1 114.2(2)
C15 N1 Cu1 126.7(2)
C15 N1 C11 119.1(3)
C6 N2 Cu1 118.8(2)
C10 N2 Cu1 118.7(2)
C10 N2 C6 122.2(3)
C1 N3 Cu1 126.2(2)
C1 N3 C5 118.2(3)
C5 N3 Cu1 115.0(2)
C22 N4 Cu1 124.46(19)
C23 N4 Cu1 113.73(18)
C23 N4 C22 121.7(2)
C21 N5 H5 116.8
C21 N5 C22 126.4(3)
C22 N5 H5 116.8
N3 C1 H1 118.7
N3 C1 C2 122.5(4)
C2 C1 H1 118.7
C1 C2 H2 120.6
C3 C2 C1 118.9(4)
C3 C2 H2 120.6
C2 C3 H3 119.9
C4 C3 C2 120.1(3)
C4 C3 H3 119.9
C3 C4 H4 120.8
C3 C4 C5 118.4(4)
C5 C4 H4 120.8
N3 C5 C4 121.8(3)
N3 C5 C6 113.3(3)
C4 C5 C6 124.9(3)
N2 C6 C5 113.3(3)
N2 C6 C7 119.8(3)
C7 C6 C5 126.9(3)
C6 C7 H7 120.6
C8 C7 C6 118.8(4)
C8 C7 H7 120.6
C7 C8 H8 119.4
C7 C8 C9 121.2(4)
C9 C8 H8 119.4
C8 C9 H9 121.3
C10 C9 C8 117.4(4)
C10 C9 H9 121.3
N2 C10 C9 120.6(3)
N2 C10 C11 113.3(3)
C9 C10 C11 126.0(3)
N1 C11 C10 114.1(3)
N1 C11 C12 121.2(3)
C12 C11 C10 124.6(3)
C11 C12 H12 120.4
C13 C12 C11 119.2(4)
C13 C12 H12 120.4
C12 C13 H13 120.1
C14 C13 C12 119.7(3)
C14 C13 H13 120.1
C13 C14 H14 120.7
C13 C14 C15 118.6(4)
C15 C14 H14 120.7
N1 C15 C14 122.1(3)
N1 C15 H15 119.0
C14 C15 H15 119.0
H16A C16 H16B 109.5
H16A C16 H16C 109.5
H16B C16 H16C 109.5
C17 C16 H16A 109.5
C17 C16 H16B 109.5
C17 C16 H16C 109.5
C16 C17 H17A 108.4
C16 C17 H17B 108.4
C16 C17 C18 115.5(4)
H17A C17 H17B 107.5
C18 C17 H17A 108.4
C18 C17 H17B 108.4
C17 C18 C19 109.3(3)
C17 C18 C23 109.4(3)
C21 C18 C17 110.6(3)
C21 C18 C19 106.9(3)
C21 C18 C23 113.1(3)
C23 C18 C19 107.5(3)
C18 C19 H19A 108.8
C18 C19 H19B 108.8
H19A C19 H19B 107.7
C20 C19 C18 113.9(3)
C20 C19 H19A 108.8
C20 C19 H19B 108.8
C19 C20 H20A 109.5
C19 C20 H20B 109.5
C19 C20 H20C 109.5
H20A C20 H20B 109.5
H20A C20 H20C 109.5
H20B C20 H20C 109.5
O2 C21 N5 120.6(3)
O2 C21 C18 122.1(3)
N5 C21 C18 117.2(3)
O3 C22 N4 122.1(3)
O3 C22 N5 119.2(3)
N4 C22 N5 118.7(3)
O1 C23 N4 119.5(3)
O1 C23 C18 118.4(3)
N4 C23 C18 122.1(3)
C31 N6 C30 120.1(3)
C29 N7 H7A 117.5
C29 N7 C30 125.0(3)
C30 N7 H7A 117.5
H24A C24 H24B 109.5
H24A C24 H24C 109.5
H24B C24 H24C 109.5
C25 C24 H24A 109.5
C25 C24 H24B 109.5
C25 C24 H24C 109.5
C24 C25 H25A 108.4
C24 C25 H25B 108.4
C24 C25 C26 115.3(3)
H25A C25 H25B 107.5
C26 C25 H25A 108.4
C26 C25 H25B 108.4
C25 C26 C27 109.2(3)
C25 C26 C31 110.5(3)
C27 C26 C31 108.4(3)
C29 C26 C25 108.5(3)
C29 C26 C27 108.3(3)
C29 C26 C31 112.0(3)
C26 C27 H27A 108.5
C26 C27 H27B 108.5
H27A C27 H27B 107.5
C28 C27 C26 114.9(3)
C28 C27 H27A 108.5
C28 C27 H27B 108.5
C27 C28 H28A 109.5
C27 C28 H28B 109.5
C27 C28 H28C 109.5
H28A C28 H28B 109.5
H28A C28 H28C 109.5
H28B C28 H28C 109.5
O6 C29 N7 120.5(3)
O6 C29 C26 122.6(3)
N7 C29 C26 116.9(3)
O5 C30 N6 122.6(3)
O5 C30 N7 116.2(3)
N6 C30 N7 121.1(3)
O4 C31 N6 120.3(3)
O4 C31 C26 116.2(3)
N6 C31 C26 123.4(3)

loop_
_geom_bond_atom_site_label_1
_geom_bond_atom_site_label_2
_geom_bond_distance
Cu1 O8W 2.232(2)
Cu1 N1 2.043(2)
Cu1 N2 1.946(2)
Cu1 N3 2.031(2)
Cu1 N4 1.982(2)
O1 C23 1.233(3)
O2 C21 1.204(4)
O3 C22 1.218(3)
O7W H7WA 0.8503
O7W H7WB 0.8492
O8W H8WA 0.8745
O8W H8WB 0.8742
N1 C11 1.342(4)
N1 C15 1.330(4)
N2 C6 1.329(4)
N2 C10 1.327(4)
N3 C1 1.331(4)
N3 C5 1.346(4)
N4 C22 1.369(4)
N4 C23 1.342(3)
N5 H5 0.8600
N5 C21 1.356(4)
N5 C22 1.380(4)
C1 H1 0.9300
C1 C2 1.369(4)
C2 H2 0.9300
C2 C3 1.362(5)
C3 H3 0.9300
C3 C4 1.361(5)
C4 H4 0.9300
C4 C5 1.388(4)
C5 C6 1.472(5)
C6 C7 1.387(5)
C7 H7 0.9300
C7 C8 1.352(6)
C8 H8 0.9300
C8 C9 1.388(6)
C9 H9 0.9300
C9 C10 1.383(5)
C10 C11 1.482(5)
C11 C12 1.375(4)
C12 H12 0.9300
C12 C13 1.370(5)
C13 H13 0.9300
C13 C14 1.359(5)
C14 H14 0.9300
C14 C15 1.382(4)
C15 H15 0.9300
C16 H16A 0.9600
C16 H16B 0.9600
C16 H16C 0.9600
C16 C17 1.487(6)
C17 H17A 0.9700
C17 H17B 0.9700
C17 C18 1.523(5)
C18 C19 1.547(5)
C18 C21 1.509(4)
C18 C23 1.525(4)
C19 H19A 0.9700
C19 H19B 0.9700
C19 C20 1.527(6)
C20 H20A 0.9600
C20 H20B 0.9600
C20 H20C 0.9600
O4 C31 1.242(4)
O5 C30 1.241(4)
O6 C29 1.227(4)
N6 C30 1.327(4)
N6 C31 1.323(4)
N7 H7A 0.8600
N7 C29 1.350(4)
N7 C30 1.395(4)
C24 H24A 0.9600
C24 H24B 0.9600
C24 H24C 0.9600
C24 C25 1.504(5)
C25 H25A 0.9700
C25 H25B 0.9700
C25 C26 1.530(5)
C26 C27 1.533(5)
C26 C29 1.512(4)
C26 C31 1.541(5)
C27 H27A 0.9700
C27 H27B 0.9700
C27 C28 1.510(6)
C28 H28A 0.9600
C28 H28B 0.9600
C28 H28C 0.9600

loop_
_geom_hbond_atom_site_label_D
_geom_hbond_atom_site_label_H
_geom_hbond_atom_site_label_A
_geom_hbond_distance_DH
_geom_hbond_distance_HA
_geom_hbond_distance_DA
_geom_hbond_angle_DHA
_geom_hbond_site_symmetry_A
O7W H7WB O2 0.85 1.97 2.811(4) 168.1 2_655
O8W H8WA O3 0.87 2.29 2.871(3) 123.8 .
O8W H8WA O3 0.87 2.24 2.912(3) 133.9 3_666
O8W H8WB O4 0.87 2.22 2.899(4) 134.1 3_666
O8W H8WB N6 0.87 2.43 3.294(4) 167.9 3_666
N5 H5 O4 0.86 1.99 2.817(3) 159.6 .
C3 H3 N6 0.93 2.58 3.299(5) 134.1 3_766
N7 H7A O5 0.86 1.96 2.821(4) 178.1 3_656

loop_
_geom_torsion_atom_site_label_1
_geom_torsion_atom_site_label_2
_geom_torsion_atom_site_label_3
_geom_torsion_atom_site_label_4
_geom_torsion
Cu1 N1 C11 C10 0.9(3)
Cu1 N1 C11 C12 179.7(2)
Cu1 N1 C15 C14 -178.2(2)
Cu1 N2 C6 C5 -4.3(3)
Cu1 N2 C6 C7 174.2(3)
Cu1 N2 C10 C9 -175.0(3)
Cu1 N2 C10 C11 1.6(4)
Cu1 N3 C1 C2 -172.2(3)
Cu1 N3 C5 C4 172.8(2)
Cu1 N3 C5 C6 -5.9(3)
Cu1 N4 C22 O3 1.8(4)
Cu1 N4 C22 N5 -177.8(2)
Cu1 N4 C23 O1 0.2(3)
Cu1 N4 C23 C18 -179.7(2)
N1 C11 C12 C13 -1.2(5)
N2 C6 C7 C8 1.0(5)
N2 C10 C11 N1 -1.7(4)
N2 C10 C11 C12 179.6(3)
N3 C1 C2 C3 1.0(5)
N3 C5 C6 N2 6.6(4)
N3 C5 C6 C7 -171.8(3)
C1 N3 C5 C4 0.4(5)
C1 N3 C5 C6 -178.3(3)
C1 C2 C3 C4 -0.8(6)
C2 C3 C4 C5 0.4(5)
C3 C4 C5 N3 -0.3(5)
C3 C4 C5 C6 178.3(3)
C4 C5 C6 N2 -172.1(3)
C4 C5 C6 C7 9.5(5)
C5 N3 C1 C2 -0.8(5)
C5 C6 C7 C8 179.4(3)
C6 N2 C10 C9 -1.7(5)
C6 N2 C10 C11 175.0(3)
C6 C7 C8 C9 -2.1(6)
C7 C8 C9 C10 1.3(6)
C8 C9 C10 N2 0.6(5)
C8 C9 C10 C11 -175.6(4)
C9 C10 C11 N1 174.8(3)
C9 C10 C11 C12 -3.9(5)
C10 N2 C6 C5 -177.7(3)
C10 N2 C6 C7 0.8(5)
C10 C11 C12 C13 177.4(3)
C11 N1 C15 C14 0.8(5)
C11 C12 C13 C14 0.6(6)
C12 C13 C14 C15 0.6(5)
C13 C14 C15 N1 -1.4(5)
C15 N1 C11 C10 -178.3(3)
C15 N1 C11 C12 0.5(5)
C16 C17 C18 C19 175.2(4)
C16 C17 C18 C21 -67.5(4)
C16 C17 C18 C23 57.7(5)
C17 C18 C19 C20 176.9(3)
C17 C18 C21 O2 -51.3(5)
C17 C18 C21 N5 132.0(3)
C17 C18 C23 O1 52.1(4)
C17 C18 C23 N4 -128.0(3)
C19 C18 C21 O2 67.6(4)
C19 C18 C21 N5 -109.1(3)
C19 C18 C23 O1 -66.4(4)
C19 C18 C23 N4 113.5(3)
C21 N5 C22 O3 179.7(3)
C21 N5 C22 N4 -0.7(5)
C21 C18 C19 C20 57.3(4)
C21 C18 C23 O1 175.8(3)
C21 C18 C23 N4 -4.3(4)
C22 N4 C23 O1 176.6(3)
C22 N4 C23 C18 -3.4(4)
C22 N5 C21 O2 176.1(3)
C22 N5 C21 C18 -7.2(5)
C23 N4 C22 O3 -174.2(3)
C23 N4 C22 N5 6.2(4)
C23 C18 C19 C20 -64.5(4)
C23 C18 C21 O2 -174.3(3)
C23 C18 C21 N5 9.0(4)
C24 C25 C26 C27 -177.2(3)
C24 C25 C26 C29 65.0(4)
C24 C25 C26 C31 -58.1(4)
C25 C26 C27 C28 -177.0(3)
C25 C26 C29 O6 50.4(5)
C25 C26 C29 N7 -131.4(3)
C25 C26 C31 O4 -48.5(4)
C25 C26 C31 N6 132.8(3)
C27 C26 C29 O6 -68.0(4)
C27 C26 C29 N7 110.2(4)
C27 C26 C31 O4 71.1(4)
C27 C26 C31 N6 -107.6(4)
C29 N7 C30 O5 -171.3(3)
C29 N7 C30 N6 9.4(6)
C29 C26 C27 C28 -59.1(4)
C29 C26 C31 O4 -169.5(3)
C29 C26 C31 N6 11.8(4)
C30 N6 C31 O4 177.5(3)
C30 N6 C31 C26 -3.8(5)
C30 N7 C29 O6 178.1(3)
C30 N7 C29 C26 -0.2(5)
C31 N6 C30 O5 173.7(4)
C31 N6 C30 N7 -7.1(5)
C31 C26 C27 C28 62.6(4)
C31 C26 C29 O6 172.6(3)
C31 C26 C29 N7 -9.2(4)
